data_7126320
loop_
_publ_author_name
'Hsueh, Fang-Che'
'Tsai, Chi-You'
'Lai, Chien-Chen'
'Liu, Yi-Hung'
'Peng, Shie-Ming'
'Chiu, Sheng-Hsien'

_publ_section_title
;
 Interlocking increases the persistence of N-heterocyclic carbenes in
 solution.
;
_journal_issue 35
_journal_name_full 'Chemical communications (Cambridge, England)'
_journal_page_first 4773
_journal_page_last 4776
_journal_paper_doi 10.1039/d0cc01183e
_journal_volume 56
_journal_year 2020
_chemical_formula_sum 'C93 H95 B F24 N4 O3'
_chemical_formula_weight 1783.53
_space_group_crystal_system monoclinic
_space_group_IT_number 14
_space_group_name_Hall '-P 2ybc'
_space_group_name_H-M_alt 'P 1 21/c 1'
_atom_sites_solution_hydrogens geom
_audit_creation_method SHELXL-2017/1
_audit_update_record
;
2019-10-16 deposited with the CCDC.	2020-03-18 downloaded from the CCDC.
;
_cell_angle_alpha 90
_cell_angle_beta 91.8420(10)
_cell_angle_gamma 90
_cell_formula_units_Z 4
_cell_length_a 18.9774(3)
_cell_length_b 14.0644(2)
_cell_length_c 34.0542(4)
_cell_measurement_reflns_used 8237
_cell_measurement_temperature 100(2)
_cell_measurement_theta_max 76.9240
_cell_measurement_theta_min 3.3750
_cell_volume 9084.6(2)
_computing_cell_refinement 'CrysAlisPro 1.171.39.46 (Rigaku OD, 2018)'
_computing_data_collection 'CrysAlisPro 1.171.39.46 (Rigaku OD, 2018)'
_computing_data_reduction 'CrysAlisPro 1.171.39.46 (Rigaku OD, 2018)'
_computing_structure_refinement 'SHELXL-2017/1 (Sheldrick, 2017)'
_diffrn_ambient_temperature 100(2)
_diffrn_detector_area_resol_mean 10.2496
_diffrn_measured_fraction_theta_full 0.995
_diffrn_measured_fraction_theta_max 0.995
_diffrn_measurement_device_type 'Xcalibur, Atlas, Gemini'
_diffrn_measurement_method '\w scans'
_diffrn_radiation_type CuK\a
_diffrn_radiation_wavelength 1.54178
_diffrn_reflns_av_R_equivalents 0.0497
_diffrn_reflns_av_unetI/netI 0.0862
_diffrn_reflns_Laue_measured_fraction_full 0.995
_diffrn_reflns_Laue_measured_fraction_max 0.995
_diffrn_reflns_limit_h_max 20
_diffrn_reflns_limit_h_min -22
_diffrn_reflns_limit_k_max 14
_diffrn_reflns_limit_k_min -16
_diffrn_reflns_limit_l_max 40
_diffrn_reflns_limit_l_min -40
_diffrn_reflns_number 32352
_diffrn_reflns_point_group_measured_fraction_full 0.995
_diffrn_reflns_point_group_measured_fraction_max 0.995
_diffrn_reflns_theta_full 67.679
_diffrn_reflns_theta_max 67.999
_diffrn_reflns_theta_min 3.400
_diffrn_source 'fine-focus sealed X-ray tube'
_exptl_absorpt_coefficient_mu 0.970
_exptl_absorpt_correction_T_max 1.00000
_exptl_absorpt_correction_T_min 0.90487
_exptl_absorpt_correction_type multi-scan
_exptl_absorpt_process_details
; 
CrysAlisPro 1.171.39.46 (Rigaku Oxford Diffraction, 2018) 
Empirical absorption correction using spherical harmonics, 
 implemented in SCALE3 ABSPACK scaling algorithm. 
;
_exptl_crystal_density_diffrn 1.304
_exptl_crystal_description plate
_exptl_crystal_F_000 3704
_exptl_crystal_size_max 0.25
_exptl_crystal_size_mid 0.20
_exptl_crystal_size_min 0.15
_refine_diff_density_max 0.380
_refine_diff_density_min -0.261
_refine_diff_density_rms 0.052
_refine_ls_extinction_method none
_refine_ls_goodness_of_fit_ref 1.021
_refine_ls_hydrogen_treatment constr
_refine_ls_matrix_type full
_refine_ls_number_parameters 1126
_refine_ls_number_reflns 16489
_refine_ls_number_restraints 0
_refine_ls_restrained_S_all 1.021
_refine_ls_R_factor_all 0.0853
_refine_ls_R_factor_gt 0.0580
_refine_ls_shift/su_max 0.001
_refine_ls_shift/su_mean 0.000
_refine_ls_structure_factor_coef Fsqd
_refine_ls_weighting_details 'w=1/[\s^2^(Fo^2^)+(0.0451P)^2^+3.2709P] where P=(Fo^2^+2Fc^2^)/3'
_refine_ls_weighting_scheme calc
_refine_ls_wR_factor_gt 0.1356
_refine_ls_wR_factor_ref 0.1633
_reflns_Friedel_coverage 0.000
_reflns_number_gt 11841
_reflns_number_total 16489
_reflns_threshold_expression 'I > 2\s(I)'
_cod_data_source_file d0cc01183e2.cif
_cod_data_source_block ic19192
_cod_depositor_comments 'Adding full bibliography for 7126320--7126323.cif.'
_cod_original_sg_symbol_H-M 'P 21/c'
_cod_database_code 7126320
_shelx_shelxl_version_number 2017/1
_shelx_space_group_comment
; 
The symmetry employed for this shelxl refinement is uniquely defined 
by the following loop, which should always be used as a source of 
symmetry information in preference to the above space-group names. 
They are only intended as comments. 
;

loop_
_space_group_symop_operation_xyz
'x, y, z'
'-x, y+1/2, -z+1/2'
'-x, -y, -z'
'x, -y-1/2, z-1/2'

loop_
_atom_site_label
_atom_site_type_symbol
_atom_site_fract_x
_atom_site_fract_y
_atom_site_fract_z
_atom_site_U_iso_or_equiv
_atom_site_adp_type
_atom_site_occupancy
_atom_site_site_symmetry_order
_atom_site_calc_flag
_atom_site_refinement_flags_posn
_atom_site_refinement_flags_adp
_atom_site_refinement_flags_occupancy
_atom_site_disorder_assembly
_atom_site_disorder_group
O1 O 0.60721(10) 0.72627(15) 0.56096(6) 0.0366(4) Uani 1 1 d . . . . .
O2 O 0.73018(10) 0.85314(14) 0.55065(6) 0.0342(4) Uani 1 1 d . . . . .
O3 O 0.87242(10) 0.78727(14) 0.55192(6) 0.0327(4) Uani 1 1 d . . . . .
N1 N 0.63533(13) 0.25032(18) 0.57908(7) 0.0339(5) Uani 1 1 d . . . . .
N2 N 0.90948(12) 0.30136(17) 0.57977(7) 0.0318(5) Uani 1 1 d . . . . .
C1 C 0.77126(14) 0.29258(19) 0.62132(8) 0.0295(5) Uani 1 1 d . . . . .
H1A H 0.766852 0.315188 0.595071 0.035 Uiso 1 1 calc R U . . .
C2 C 0.83795(14) 0.29037(19) 0.64012(8) 0.0298(5) Uani 1 1 d . . . . .
C3 C 0.84358(16) 0.2546(2) 0.67819(9) 0.0394(7) Uani 1 1 d . . . . .
H3A H 0.888537 0.250561 0.691182 0.047 Uiso 1 1 calc R U . . .
C4 C 0.78420(17) 0.2248(2) 0.69726(9) 0.0413(7) Uani 1 1 d . . . . .
H4A H 0.788503 0.201537 0.723409 0.050 Uiso 1 1 calc R U . . .
C5 C 0.71815(16) 0.2288(2) 0.67830(9) 0.0376(6) Uani 1 1 d . . . . .
H5A H 0.677564 0.208402 0.691571 0.045 Uiso 1 1 calc R U . . .
C6 C 0.71150(15) 0.26254(19) 0.64015(8) 0.0303(5) Uani 1 1 d . . . . .
C7 C 0.63888(14) 0.2729(2) 0.62120(8) 0.0342(6) Uani 1 1 d . . . . .
H7A H 0.606000 0.230576 0.634908 0.041 Uiso 1 1 calc R U . . .
H7B H 0.622626 0.339102 0.624837 0.041 Uiso 1 1 calc R U . . .
C8 C 0.6495(2) 0.1496(2) 0.57324(11) 0.0520(9) Uani 1 1 d . . . . .
H8A H 0.647013 0.135064 0.545084 0.078 Uiso 1 1 calc R U . . .
H8B H 0.696629 0.134253 0.583981 0.078 Uiso 1 1 calc R U . . .
H8C H 0.614274 0.111728 0.586723 0.078 Uiso 1 1 calc R U . . .
C9 C 0.56432(15) 0.2742(2) 0.56265(9) 0.0360(6) Uani 1 1 d . . . . .
H9A H 0.528204 0.248624 0.580130 0.043 Uiso 1 1 calc R U . . .
H9B H 0.557567 0.243612 0.536627 0.043 Uiso 1 1 calc R U . . .
C10 C 0.55417(13) 0.3800(2) 0.55832(8) 0.0315(6) Uani 1 1 d . . . . .
C11 C 0.58062(13) 0.4261(2) 0.52590(8) 0.0315(6) Uani 1 1 d . . . . .
H11A H 0.602291 0.389944 0.506045 0.038 Uiso 1 1 calc R U . . .
C12 C 0.57589(14) 0.5241(2) 0.52205(9) 0.0369(7) Uani 1 1 d . . . . .
H12A H 0.593712 0.554145 0.499452 0.044 Uiso 1 1 calc R U . . .
C13 C 0.54553(14) 0.5783(2) 0.55076(10) 0.0388(7) Uani 1 1 d . . . . .
C14 C 0.51745(15) 0.5329(2) 0.58292(9) 0.0393(7) Uani 1 1 d . . . . .
H14A H 0.495307 0.569418 0.602498 0.047 Uiso 1 1 calc R U . . .
C15 C 0.52143(14) 0.4342(2) 0.58675(9) 0.0363(6) Uani 1 1 d . . . . .
H15A H 0.501772 0.403891 0.608799 0.044 Uiso 1 1 calc R U . . .
C16 C 0.54265(18) 0.6849(2) 0.54710(12) 0.0504(9) Uani 1 1 d . . . . .
H16A H 0.533687 0.702570 0.519252 0.060 Uiso 1 1 calc R U . . .
H16B H 0.503358 0.709777 0.562538 0.060 Uiso 1 1 calc R U . . .
C17 C 0.60551(16) 0.8265(2) 0.55537(10) 0.0402(7) Uani 1 1 d . . . . .
H17A H 0.563090 0.853003 0.567540 0.048 Uiso 1 1 calc R U . . .
H17B H 0.602344 0.840769 0.526897 0.048 Uiso 1 1 calc R U . . .
C18 C 0.66992(16) 0.8726(2) 0.57317(9) 0.0373(6) Uani 1 1 d . . . . .
H18A H 0.662539 0.942202 0.574527 0.045 Uiso 1 1 calc R U . . .
H18B H 0.678093 0.848756 0.600282 0.045 Uiso 1 1 calc R U . . .
C19 C 0.78881(16) 0.9090(2) 0.56350(9) 0.0358(6) Uani 1 1 d . . . . .
H19A H 0.797886 0.899414 0.592016 0.043 Uiso 1 1 calc R U . . .
H19B H 0.778312 0.977191 0.559004 0.043 Uiso 1 1 calc R U . . .
C20 C 0.85303(16) 0.8812(2) 0.54141(9) 0.0353(6) Uani 1 1 d . . . . .
H20A H 0.842658 0.884924 0.512776 0.042 Uiso 1 1 calc R U . . .
H20B H 0.892314 0.925319 0.547985 0.042 Uiso 1 1 calc R U . . .
C21 C 0.93167(15) 0.7536(2) 0.53148(9) 0.0375(6) Uani 1 1 d . . . . .
H21A H 0.974241 0.790090 0.539702 0.045 Uiso 1 1 calc R U . . .
H21B H 0.923542 0.762403 0.502846 0.045 Uiso 1 1 calc R U . . .
C22 C 0.94257(14) 0.6497(2) 0.54055(9) 0.0332(6) Uani 1 1 d . . . . .
C23 C 0.91466(13) 0.5801(2) 0.51510(8) 0.0329(6) Uani 1 1 d . . . . .
H23A H 0.888924 0.598835 0.491995 0.039 Uiso 1 1 calc R U . . .
C24 C 0.92397(13) 0.4851(2) 0.52307(8) 0.0323(6) Uani 1 1 d . . . . .
H24A H 0.905317 0.439164 0.505105 0.039 Uiso 1 1 calc R U . . .
C25 C 0.96016(13) 0.4548(2) 0.55692(9) 0.0324(6) Uani 1 1 d . . . . .
C26 C 0.98740(15) 0.5237(2) 0.58261(8) 0.0367(6) Uani 1 1 d . . . . .
H26A H 1.012213 0.504670 0.605975 0.044 Uiso 1 1 calc R U . . .
C27 C 0.97867(15) 0.6199(2) 0.57442(9) 0.0376(6) Uani 1 1 d . . . . .
H27A H 0.997685 0.665778 0.592265 0.045 Uiso 1 1 calc R U . . .
C28 C 0.97087(15) 0.3495(2) 0.56392(9) 0.0366(6) Uani 1 1 d . . . . .
H28A H 0.982584 0.318910 0.538764 0.044 Uiso 1 1 calc R U . . .
H28B H 1.011646 0.340607 0.582419 0.044 Uiso 1 1 calc R U . . .
C29 C 0.91879(19) 0.1980(2) 0.57739(10) 0.0451(7) Uani 1 1 d . . . . .
H29A H 0.877609 0.166169 0.588028 0.068 Uiso 1 1 calc R U . . .
H29B H 0.923746 0.179357 0.549887 0.068 Uiso 1 1 calc R U . . .
H29C H 0.961220 0.179401 0.592663 0.068 Uiso 1 1 calc R U . . .
C30 C 0.90172(14) 0.3308(2) 0.62076(8) 0.0339(6) Uani 1 1 d . . . . .
H30A H 0.899029 0.401046 0.621701 0.041 Uiso 1 1 calc R U . . .
H30B H 0.944448 0.311258 0.636137 0.041 Uiso 1 1 calc R U . . .
N3 N 0.75391(11) 0.64445(15) 0.62164(6) 0.0250(4) Uani 1 1 d . . . . .
N4 N 0.74157(10) 0.57214(15) 0.56590(6) 0.0229(4) Uani 1 1 d . . . . .
C31 C 0.76853(12) 0.64875(18) 0.58369(7) 0.0243(5) Uani 1 1 d . . . . .
H31A H 0.793917 0.698143 0.571408 0.029 Uiso 1 1 calc R U . . .
C32 C 0.71590(14) 0.5630(2) 0.62812(8) 0.0299(5) Uani 1 1 d . . . . .
H32A H 0.698513 0.542555 0.652575 0.036 Uiso 1 1 calc R U . . .
C33 C 0.70788(13) 0.51759(19) 0.59362(8) 0.0282(5) Uani 1 1 d . . . . .
H33A H 0.683745 0.459267 0.589034 0.034 Uiso 1 1 calc R U . . .
C34 C 0.74320(12) 0.55384(18) 0.52453(7) 0.0242(5) Uani 1 1 d . . . . .
C35 C 0.75250(12) 0.46062(19) 0.51224(8) 0.0260(5) Uani 1 1 d . . . . .
H35A H 0.758755 0.410998 0.530960 0.031 Uiso 1 1 calc R U . . .
C36 C 0.75256(13) 0.44071(19) 0.47217(8) 0.0270(5) Uani 1 1 d . . . . .
C37 C 0.74407(14) 0.5159(2) 0.44570(8) 0.0297(5) Uani 1 1 d . . . . .
H37A H 0.744314 0.502882 0.418336 0.036 Uiso 1 1 calc R U . . .
C38 C 0.73524(13) 0.60953(19) 0.45806(8) 0.0278(5) Uani 1 1 d . . . . .
C39 C 0.73482(13) 0.62842(18) 0.49835(8) 0.0261(5) Uani 1 1 d . . . . .
H39A H 0.728860 0.691548 0.507599 0.031 Uiso 1 1 calc R U . . .
C40 C 0.76183(16) 0.3389(2) 0.45679(8) 0.0343(6) Uani 1 1 d . . . . .
C41 C 0.7718(2) 0.2673(2) 0.49028(10) 0.0459(8) Uani 1 1 d . . . . .
H41A H 0.777556 0.203431 0.479359 0.069 Uiso 1 1 calc R U . . .
H41B H 0.813939 0.284175 0.506197 0.069 Uiso 1 1 calc R U . . .
H41C H 0.730451 0.268519 0.506754 0.069 Uiso 1 1 calc R U . . .
C42 C 0.8262(2) 0.3341(3) 0.43046(11) 0.0527(9) Uani 1 1 d . . . . .
H42A H 0.820195 0.379762 0.408877 0.079 Uiso 1 1 calc R U . . .
H42B H 0.868932 0.349631 0.446036 0.079 Uiso 1 1 calc R U . . .
H42C H 0.830326 0.269771 0.419689 0.079 Uiso 1 1 calc R U . . .
C43 C 0.69595(18) 0.3110(2) 0.43189(9) 0.0437(7) Uani 1 1 d . . . . .
H43A H 0.689060 0.356466 0.410306 0.066 Uiso 1 1 calc R U . . .
H43B H 0.702269 0.247036 0.421113 0.066 Uiso 1 1 calc R U . . .
H43C H 0.654578 0.311648 0.448379 0.066 Uiso 1 1 calc R U . . .
C44 C 0.72480(17) 0.6923(2) 0.42891(8) 0.0349(6) Uani 1 1 d . . . . .
C45 C 0.7838(2) 0.7649(2) 0.43536(10) 0.0511(9) Uani 1 1 d . . . . .
H45A H 0.829350 0.734607 0.430833 0.077 Uiso 1 1 calc R U . . .
H45B H 0.776780 0.817944 0.416992 0.077 Uiso 1 1 calc R U . . .
H45C H 0.783210 0.788731 0.462384 0.077 Uiso 1 1 calc R U . . .
C46 C 0.7254(2) 0.6594(2) 0.38580(9) 0.0524(9) Uani 1 1 d . . . . .
H46A H 0.687841 0.612621 0.380992 0.079 Uiso 1 1 calc R U . . .
H46B H 0.717681 0.714222 0.368434 0.079 Uiso 1 1 calc R U . . .
H46C H 0.771105 0.630388 0.380536 0.079 Uiso 1 1 calc R U . . .
C47 C 0.6539(2) 0.7406(3) 0.43608(11) 0.0560(9) Uani 1 1 d . . . . .
H47A H 0.615660 0.694464 0.432002 0.084 Uiso 1 1 calc R U . . .
H47B H 0.653573 0.764505 0.463107 0.084 Uiso 1 1 calc R U . . .
H47C H 0.647143 0.793718 0.417715 0.084 Uiso 1 1 calc R U . . .
C48 C 0.77048(14) 0.72032(18) 0.64940(7) 0.0269(5) Uani 1 1 d . . . . .
C49 C 0.83641(14) 0.76236(19) 0.64931(7) 0.0282(5) Uani 1 1 d . . . . .
H49A H 0.872074 0.737876 0.633177 0.034 Uiso 1 1 calc R U . . .
C50 C 0.84971(16) 0.8411(2) 0.67324(8) 0.0326(6) Uani 1 1 d . . . . .
C51 C 0.79609(18) 0.8720(2) 0.69727(9) 0.0396(7) Uani 1 1 d . . . . .
H51A H 0.804982 0.924973 0.714032 0.048 Uiso 1 1 calc R U . . .
C52 C 0.73015(17) 0.8287(2) 0.69780(9) 0.0397(7) Uani 1 1 d . . . . .
C53 C 0.71761(15) 0.7509(2) 0.67316(8) 0.0328(6) Uani 1 1 d . . . . .
H53A H 0.673284 0.719484 0.672765 0.039 Uiso 1 1 calc R U . . .
C54 C 0.92038(16) 0.8959(2) 0.67290(9) 0.0369(6) Uani 1 1 d . . . . .
C55 C 0.97254(17) 0.8493(3) 0.64566(10) 0.0505(9) Uani 1 1 d . . . . .
H55A H 0.981943 0.784029 0.654400 0.076 Uiso 1 1 calc R U . . .
H55B H 0.952507 0.848469 0.618783 0.076 Uiso 1 1 calc R U . . .
H55C H 1.016673 0.885566 0.646321 0.076 Uiso 1 1 calc R U . . .
C56 C 0.9061(2) 0.9982(3) 0.65892(14) 0.0623(11) Uani 1 1 d . . . . .
H56A H 0.872605 1.028597 0.676277 0.093 Uiso 1 1 calc R U . . .
H56B H 0.950345 1.034106 0.659549 0.093 Uiso 1 1 calc R U . . .
H56C H 0.886179 0.997009 0.632011 0.093 Uiso 1 1 calc R U . . .
C57 C 0.95495(19) 0.8988(3) 0.71435(10) 0.0498(8) Uani 1 1 d . . . . .
H57A H 0.922544 0.928481 0.732536 0.075 Uiso 1 1 calc R U . . .
H57B H 0.965714 0.833890 0.723107 0.075 Uiso 1 1 calc R U . . .
H57C H 0.998631 0.935895 0.713823 0.075 Uiso 1 1 calc R U . . .
C58 C 0.6725(2) 0.8696(3) 0.72376(12) 0.0560(9) Uani 1 1 d . . . . .
C59 C 0.6595(3) 0.9748(4) 0.7123(2) 0.101(2) Uani 1 1 d . . . . .
H59A H 0.643431 0.978488 0.684737 0.151 Uiso 1 1 calc R U . . .
H59B H 0.623443 1.001863 0.729003 0.151 Uiso 1 1 calc R U . . .
H59C H 0.703471 1.010779 0.716016 0.151 Uiso 1 1 calc R U . . .
C60 C 0.6971(3) 0.8666(5) 0.76632(14) 0.0935(18) Uani 1 1 d . . . . .
H60A H 0.742121 0.900321 0.769468 0.140 Uiso 1 1 calc R U . . .
H60B H 0.661915 0.897139 0.782555 0.140 Uiso 1 1 calc R U . . .
H60C H 0.703315 0.800267 0.774577 0.140 Uiso 1 1 calc R U . . .
C61 C 0.6026(2) 0.8175(4) 0.71837(15) 0.0776(14) Uani 1 1 d . . . . .
H61A H 0.587065 0.819919 0.690666 0.116 Uiso 1 1 calc R U . . .
H61B H 0.608539 0.751074 0.726503 0.116 Uiso 1 1 calc R U . . .
H61C H 0.567140 0.847946 0.734482 0.116 Uiso 1 1 calc R U . . .
B1 B 0.74811(14) 0.4562(2) 0.82174(8) 0.0230(5) Uani 1 1 d . . . . .
F1 F 0.84555(9) 0.50488(14) 0.67909(5) 0.0397(4) Uani 1 1 d . . . . .
F2 F 0.93844(10) 0.59071(15) 0.68534(5) 0.0478(4) Uani 1 1 d . . . . .
F3 F 0.94049(10) 0.44466(14) 0.70384(5) 0.0461(4) Uani 1 1 d . . . . .
F4 F 0.85981(14) 0.82422(16) 0.80675(9) 0.0791(8) Uani 1 1 d . . . . .
F5 F 0.96666(11) 0.78160(16) 0.80280(6) 0.0578(6) Uani 1 1 d . . . . .
F6 F 0.90986(15) 0.74831(18) 0.85401(6) 0.0713(8) Uani 1 1 d . . . . .
F7 F 0.94123(12) 0.4213(2) 0.93150(7) 0.0825(10) Uani 1 1 d . . . . .
F8 F 0.92217(10) 0.56147(16) 0.95252(6) 0.0538(5) Uani 1 1 d . . . . .
F9 F 0.89534(11) 0.44211(14) 0.98748(6) 0.0509(5) Uani 1 1 d . . . . .
F10 F 0.64153(12) 0.50073(18) 0.99348(6) 0.0601(6) Uani 1 1 d . . . . .
F11 F 0.60377(13) 0.38524(16) 0.95914(8) 0.0700(7) Uani 1 1 d . . . . .
F12 F 0.58210(12) 0.5278(2) 0.94097(7) 0.0714(7) Uani 1 1 d . . . . .
F13 F 0.92546(11) 0.18232(17) 0.78079(7) 0.0618(6) Uani 1 1 d . . . . .
F14 F 0.91932(12) 0.1326(2) 0.83883(7) 0.0847(10) Uani 1 1 d . . . . .
F15 F 0.87442(14) 0.05181(18) 0.79169(12) 0.0998(12) Uani 1 1 d . . . . .
F16 F 0.63173(11) 0.04850(15) 0.83837(8) 0.0643(6) Uani 1 1 d . . . . .
F17 F 0.57735(11) 0.17873(16) 0.84494(8) 0.0680(7) Uani 1 1 d . . . . .
F18 F 0.59125(13) 0.1212(2) 0.78784(7) 0.0813(9) Uani 1 1 d . . . . .
F19 F 0.51556(17) 0.6539(3) 0.85607(7) 0.1016(12) Uani 1 1 d . . . . .
F20 F 0.48061(11) 0.71872(18) 0.80199(6) 0.0636(7) Uani 1 1 d . . . . .
F21 F 0.57646(15) 0.7635(2) 0.83100(9) 0.0921(11) Uani 1 1 d . . . . .
F22 F 0.50213(10) 0.44115(16) 0.70506(6) 0.0507(5) Uani 1 1 d . . . . .
F23 F 0.56482(12) 0.55142(16) 0.68065(5) 0.0553(5) Uani 1 1 d . . . . .
F24 F 0.60939(11) 0.41376(19) 0.69050(6) 0.0635(7) Uani 1 1 d . . . . .
C62 C 0.80972(12) 0.51651(18) 0.80054(7) 0.0245(5) Uani 1 1 d . . . . .
C63 C 0.83392(12) 0.49323(18) 0.76342(7) 0.0246(5) Uani 1 1 d . . . . .
H63A H 0.818986 0.435216 0.751541 0.030 Uiso 1 1 calc R U . . .
C64 C 0.87912(13) 0.55223(19) 0.74335(8) 0.0275(5) Uani 1 1 d . . . . .
C65 C 0.90351(13) 0.6367(2) 0.75988(8) 0.0293(5) Uani 1 1 d . . . . .
H65A H 0.934671 0.676902 0.746233 0.035 Uiso 1 1 calc R U . . .
C66 C 0.88102(14) 0.66060(19) 0.79683(8) 0.0296(5) Uani 1 1 d . . . . .
C67 C 0.83493(13) 0.60266(19) 0.81649(7) 0.0268(5) Uani 1 1 d . . . . .
H67A H 0.819817 0.621757 0.841619 0.032 Uiso 1 1 calc R U . . .
C68 C 0.90159(14) 0.5234(2) 0.70313(8) 0.0304(5) Uani 1 1 d . . . . .
C69 C 0.90426(17) 0.7531(2) 0.81506(10) 0.0422(7) Uani 1 1 d . . . . .
C70 C 0.75236(14) 0.46751(17) 0.86984(8) 0.0258(5) Uani 1 1 d . . . . .
C71 C 0.81778(14) 0.46808(18) 0.89030(8) 0.0283(5) Uani 1 1 d . . . . .
H71A H 0.859706 0.466280 0.875809 0.034 Uiso 1 1 calc R U . . .
C72 C 0.82312(15) 0.47120(19) 0.93093(8) 0.0309(6) Uani 1 1 d . . . . .
C73 C 0.76377(16) 0.47520(18) 0.95334(8) 0.0317(6) Uani 1 1 d . . . . .
H73A H 0.767684 0.480189 0.981143 0.038 Uiso 1 1 calc R U . . .
C74 C 0.69793(15) 0.47169(18) 0.93394(8) 0.0300(5) Uani 1 1 d . . . . .
C75 C 0.69310(14) 0.46680(18) 0.89326(8) 0.0279(5) Uani 1 1 d . . . . .
H75A H 0.647695 0.462811 0.880780 0.034 Uiso 1 1 calc R U . . .
C76 C 0.89516(17) 0.4731(2) 0.95060(9) 0.0396(7) Uani 1 1 d . . . . .
C77 C 0.63171(17) 0.4717(2) 0.95661(9) 0.0366(6) Uani 1 1 d . . . . .
C78 C 0.75155(13) 0.34097(18) 0.81530(7) 0.0242(5) Uani 1 1 d . . . . .
C79 C 0.81364(13) 0.28980(19) 0.81065(7) 0.0254(5) Uani 1 1 d . . . . .
H79A H 0.856677 0.323418 0.808105 0.031 Uiso 1 1 calc R U . . .
C80 C 0.81439(14) 0.1902(2) 0.80960(8) 0.0285(5) Uani 1 1 d . . . . .
C81 C 0.75307(14) 0.13881(18) 0.81406(8) 0.0298(5) Uani 1 1 d . . . . .
H81A H 0.753698 0.071272 0.813748 0.036 Uiso 1 1 calc R U . . .
C82 C 0.69093(14) 0.1877(2) 0.81896(8) 0.0291(5) Uani 1 1 d . . . . .
C83 C 0.69009(13) 0.28671(19) 0.81940(7) 0.0253(5) Uani 1 1 d . . . . .
H83A H 0.646517 0.318591 0.822585 0.030 Uiso 1 1 calc R U . . .
C84 C 0.88281(16) 0.1387(2) 0.80499(10) 0.0375(6) Uani 1 1 d . . . . .
C85 C 0.62328(16) 0.1342(2) 0.82271(9) 0.0368(6) Uani 1 1 d . . . . .
C86 C 0.67506(12) 0.50006(18) 0.80192(7) 0.0239(5) Uani 1 1 d . . . . .
C87 C 0.63776(14) 0.57455(19) 0.81861(8) 0.0286(5) Uani 1 1 d . . . . .
H87A H 0.654232 0.600151 0.843040 0.034 Uiso 1 1 calc R U . . .
C88 C 0.57696(15) 0.6127(2) 0.80053(8) 0.0343(6) Uani 1 1 d . . . . .
C89 C 0.55302(14) 0.5799(2) 0.76414(8) 0.0339(6) Uani 1 1 d . . . . .
H89A H 0.511654 0.605449 0.751744 0.041 Uiso 1 1 calc R U . . .
C90 C 0.59115(13) 0.5086(2) 0.74631(8) 0.0287(5) Uani 1 1 d . . . . .
C91 C 0.64990(13) 0.46861(18) 0.76493(8) 0.0262(5) Uani 1 1 d . . . . .
H91A H 0.673885 0.418428 0.752316 0.031 Uiso 1 1 calc R U . . .
C92 C 0.5377(2) 0.6866(3) 0.82213(10) 0.0544(10) Uani 1 1 d . . . . .
C93 C 0.56683(14) 0.4776(2) 0.70606(8) 0.0338(6) Uani 1 1 d . . . . .

loop_
_atom_site_aniso_label
_atom_site_aniso_U_11
_atom_site_aniso_U_22
_atom_site_aniso_U_33
_atom_site_aniso_U_23
_atom_site_aniso_U_13
_atom_site_aniso_U_12
O1 0.0324(10) 0.0287(10) 0.0482(12) -0.0001(9) -0.0057(8) 0.0025(8)
O2 0.0382(10) 0.0272(9) 0.0371(10) -0.0019(8) -0.0008(8) 0.0017(8)
O3 0.0359(10) 0.0268(9) 0.0358(10) 0.0048(8) 0.0067(8) -0.0028(8)
N1 0.0373(12) 0.0328(12) 0.0314(12) -0.0028(10) -0.0007(9) 0.0005(10)
N2 0.0356(12) 0.0307(12) 0.0294(11) -0.0021(9) 0.0052(9) 0.0040(10)
C1 0.0336(13) 0.0275(13) 0.0276(13) 0.0015(10) 0.0035(10) 0.0016(11)
C2 0.0346(13) 0.0250(12) 0.0299(13) -0.0001(10) 0.0033(10) 0.0025(11)
C3 0.0390(15) 0.0426(16) 0.0365(15) 0.0045(13) -0.0032(12) 0.0014(13)
C4 0.0487(17) 0.0476(17) 0.0274(14) 0.0093(13) -0.0008(12) -0.0028(14)
C5 0.0392(15) 0.0380(15) 0.0361(15) 0.0054(12) 0.0091(12) -0.0032(12)
C6 0.0347(13) 0.0258(12) 0.0307(13) 0.0002(11) 0.0029(11) 0.0018(11)
C7 0.0321(13) 0.0388(15) 0.0320(14) 0.0029(12) 0.0041(11) 0.0007(12)
C8 0.061(2) 0.0349(17) 0.060(2) -0.0092(15) -0.0108(17) 0.0031(15)
C9 0.0367(14) 0.0339(15) 0.0370(15) -0.0043(12) -0.0047(12) -0.0085(12)
C10 0.0237(12) 0.0340(14) 0.0362(14) 0.0003(12) -0.0071(10) -0.0052(11)
C11 0.0231(11) 0.0407(15) 0.0305(13) -0.0010(12) -0.0037(10) -0.0034(11)
C12 0.0253(12) 0.0472(17) 0.0377(15) 0.0119(13) -0.0070(11) -0.0083(12)
C13 0.0262(12) 0.0331(15) 0.0560(19) 0.0015(13) -0.0137(12) -0.0009(11)
C14 0.0323(14) 0.0420(16) 0.0435(16) -0.0062(14) -0.0019(12) 0.0036(12)
C15 0.0300(13) 0.0455(17) 0.0334(14) 0.0006(13) 0.0000(11) -0.0054(12)
C16 0.0400(16) 0.0357(16) 0.074(2) 0.0057(16) -0.0179(16) 0.0026(14)
C17 0.0373(15) 0.0271(14) 0.0558(19) 0.0024(13) -0.0025(13) 0.0074(12)
C18 0.0397(15) 0.0260(13) 0.0462(16) -0.0020(12) 0.0022(12) 0.0049(12)
C19 0.0444(15) 0.0236(13) 0.0390(15) 0.0003(11) -0.0050(12) -0.0018(12)
C20 0.0415(15) 0.0268(13) 0.0376(15) 0.0048(11) -0.0009(12) -0.0070(12)
C21 0.0355(14) 0.0361(15) 0.0415(15) 0.0061(13) 0.0097(12) -0.0070(12)
C22 0.0268(12) 0.0349(15) 0.0385(15) 0.0010(12) 0.0123(11) -0.0039(11)
C23 0.0250(12) 0.0419(16) 0.0319(13) 0.0023(12) 0.0040(10) 0.0017(11)
C24 0.0252(12) 0.0372(15) 0.0348(14) -0.0056(12) 0.0046(10) -0.0034(11)
C25 0.0235(12) 0.0369(15) 0.0372(14) -0.0003(12) 0.0084(10) 0.0018(11)
C26 0.0336(14) 0.0453(17) 0.0311(14) 0.0041(13) -0.0014(11) 0.0004(12)
C27 0.0331(14) 0.0407(16) 0.0392(15) -0.0027(13) 0.0021(11) -0.0051(12)
C28 0.0354(14) 0.0367(15) 0.0382(15) 0.0007(12) 0.0103(11) 0.0087(12)
C29 0.0586(19) 0.0330(16) 0.0444(17) -0.0023(13) 0.0133(14) 0.0063(14)
C30 0.0313(13) 0.0378(15) 0.0325(14) -0.0002(12) 0.0007(11) 0.0008(12)
N3 0.0261(10) 0.0233(10) 0.0256(10) -0.0002(8) 0.0012(8) -0.0018(8)
N4 0.0225(9) 0.0211(10) 0.0250(10) -0.0015(8) 0.0009(8) 0.0006(8)
C31 0.0248(11) 0.0227(12) 0.0255(12) -0.0021(10) 0.0022(9) -0.0004(9)
C32 0.0304(12) 0.0320(13) 0.0272(13) 0.0040(11) 0.0001(10) -0.0054(11)
C33 0.0257(12) 0.0283(13) 0.0305(13) 0.0009(11) 0.0006(10) -0.0050(10)
C34 0.0207(10) 0.0256(12) 0.0261(12) 0.0000(10) 0.0002(9) -0.0022(9)
C35 0.0230(11) 0.0247(12) 0.0304(13) 0.0002(10) 0.0027(9) -0.0009(9)
C36 0.0244(11) 0.0248(12) 0.0320(13) -0.0022(11) 0.0030(9) -0.0025(10)
C37 0.0360(13) 0.0293(13) 0.0240(12) -0.0032(10) 0.0033(10) -0.0052(11)
C38 0.0278(12) 0.0250(12) 0.0304(13) 0.0009(10) -0.0018(10) -0.0047(10)
C39 0.0258(11) 0.0220(11) 0.0305(13) -0.0022(10) -0.0015(9) -0.0017(10)
C40 0.0455(15) 0.0242(13) 0.0333(14) -0.0066(11) 0.0018(12) -0.0038(12)
C41 0.068(2) 0.0243(14) 0.0451(17) -0.0057(13) -0.0030(15) 0.0048(14)
C42 0.060(2) 0.0400(17) 0.059(2) -0.0173(16) 0.0166(17) 0.0047(16)
C43 0.0579(19) 0.0313(15) 0.0416(17) -0.0108(13) -0.0025(14) -0.0108(14)
C44 0.0511(17) 0.0240(13) 0.0292(14) 0.0032(11) -0.0029(12) -0.0045(12)
C45 0.077(2) 0.0368(17) 0.0386(16) 0.0122(14) -0.0095(16) -0.0227(17)
C46 0.087(3) 0.0378(17) 0.0312(16) 0.0078(13) -0.0093(16) -0.0073(17)
C47 0.069(2) 0.048(2) 0.051(2) 0.0147(17) -0.0049(17) 0.0179(18)
C48 0.0338(13) 0.0223(12) 0.0243(12) -0.0018(10) -0.0018(10) 0.0008(10)
C49 0.0347(13) 0.0268(12) 0.0232(12) 0.0022(10) 0.0027(10) -0.0009(11)
C50 0.0426(15) 0.0257(13) 0.0292(13) 0.0015(11) -0.0008(11) -0.0043(11)
C51 0.0561(18) 0.0311(14) 0.0319(14) -0.0097(12) 0.0041(13) -0.0044(13)
C52 0.0472(16) 0.0366(15) 0.0358(15) -0.0059(13) 0.0109(13) 0.0024(13)
C53 0.0344(13) 0.0326(14) 0.0318(13) -0.0001(11) 0.0053(11) -0.0031(11)
C54 0.0447(16) 0.0310(14) 0.0349(15) -0.0006(12) -0.0023(12) -0.0121(13)
C55 0.0422(17) 0.063(2) 0.0466(18) -0.0135(17) 0.0051(14) -0.0229(16)
C56 0.068(2) 0.0390(19) 0.079(3) 0.0099(18) -0.009(2) -0.0179(18)
C57 0.0547(19) 0.0515(19) 0.0427(18) -0.0054(15) -0.0072(15) -0.0177(16)
C58 0.055(2) 0.057(2) 0.058(2) -0.0239(18) 0.0221(17) -0.0023(17)
C59 0.099(4) 0.064(3) 0.143(6) -0.020(3) 0.051(4) 0.021(3)
C60 0.095(4) 0.130(5) 0.057(3) -0.037(3) 0.026(3) 0.004(4)
C61 0.059(2) 0.089(3) 0.087(3) -0.034(3) 0.034(2) 0.000(2)
B1 0.0240(12) 0.0232(13) 0.0220(13) 0.0001(10) 0.0025(10) 0.0010(10)
F1 0.0356(8) 0.0549(11) 0.0284(8) -0.0047(8) -0.0027(6) 0.0006(8)
F2 0.0550(11) 0.0502(11) 0.0394(9) -0.0005(8) 0.0179(8) -0.0172(9)
F3 0.0498(10) 0.0503(11) 0.0384(9) -0.0031(8) 0.0040(8) 0.0197(9)
F4 0.0827(17) 0.0334(11) 0.120(2) -0.0220(13) -0.0155(15) -0.0032(11)
F5 0.0600(12) 0.0634(13) 0.0500(11) -0.0110(10) 0.0045(9) -0.0367(11)
F6 0.1070(19) 0.0698(15) 0.0374(10) -0.0162(10) 0.0077(11) -0.0539(15)
F7 0.0646(13) 0.128(2) 0.0531(12) -0.0425(14) -0.0260(11) 0.0636(16)
F8 0.0413(10) 0.0639(13) 0.0557(12) 0.0086(10) -0.0094(8) -0.0096(9)
F9 0.0668(12) 0.0462(10) 0.0382(10) 0.0042(8) -0.0202(9) 0.0052(9)
F10 0.0692(13) 0.0763(15) 0.0359(10) -0.0113(10) 0.0193(9) -0.0066(12)
F11 0.0734(15) 0.0456(12) 0.0939(18) -0.0172(12) 0.0477(13) -0.0187(11)
F12 0.0576(12) 0.0985(19) 0.0600(13) 0.0299(13) 0.0285(10) 0.0343(13)
F13 0.0461(11) 0.0666(14) 0.0744(14) 0.0220(12) 0.0253(10) 0.0244(10)
F14 0.0570(13) 0.142(3) 0.0546(13) 0.0183(15) -0.0023(10) 0.0542(16)
F15 0.0553(14) 0.0429(13) 0.203(4) -0.0388(18) 0.0245(18) 0.0105(11)
F16 0.0502(11) 0.0396(11) 0.1031(19) 0.0198(12) 0.0007(11) -0.0153(9)
F17 0.0442(11) 0.0497(12) 0.112(2) -0.0095(13) 0.0306(12) -0.0171(10)
F18 0.0638(14) 0.118(2) 0.0602(14) 0.0091(15) -0.0236(11) -0.0519(15)
F19 0.119(2) 0.137(3) 0.0500(14) 0.0069(16) 0.0304(14) 0.090(2)
F20 0.0582(12) 0.0761(15) 0.0557(12) -0.0173(11) -0.0116(10) 0.0448(12)
F21 0.0871(18) 0.0742(17) 0.113(2) -0.0602(17) -0.0330(16) 0.0411(15)
F22 0.0424(10) 0.0598(12) 0.0494(11) -0.0094(9) -0.0076(8) -0.0107(9)
F23 0.0740(13) 0.0613(13) 0.0300(9) 0.0054(9) -0.0055(9) -0.0032(11)
F24 0.0599(12) 0.0868(17) 0.0427(11) -0.0327(11) -0.0156(9) 0.0364(12)
C62 0.0234(11) 0.0229(12) 0.0271(12) 0.0015(10) -0.0028(9) 0.0017(9)
C63 0.0227(11) 0.0241(12) 0.0269(12) -0.0019(10) -0.0025(9) 0.0004(9)
C64 0.0239(11) 0.0281(13) 0.0304(13) 0.0014(11) -0.0011(10) 0.0023(10)
C65 0.0252(12) 0.0300(13) 0.0326(13) 0.0032(11) -0.0006(10) -0.0058(10)
C66 0.0298(12) 0.0268(13) 0.0318(13) -0.0019(11) -0.0039(10) -0.0034(10)
C67 0.0279(12) 0.0264(12) 0.0259(12) -0.0025(10) -0.0013(9) 0.0015(10)
C68 0.0283(12) 0.0304(13) 0.0324(13) 0.0004(11) 0.0008(10) -0.0009(11)
C69 0.0462(17) 0.0381(16) 0.0425(16) -0.0050(14) 0.0025(13) -0.0150(14)
C70 0.0314(12) 0.0181(11) 0.0280(12) -0.0005(10) 0.0018(10) 0.0010(10)
C71 0.0324(13) 0.0228(12) 0.0298(13) -0.0009(10) 0.0015(10) 0.0045(10)
C72 0.0411(14) 0.0208(12) 0.0306(13) -0.0034(10) -0.0029(11) 0.0074(11)
C73 0.0513(16) 0.0183(11) 0.0254(12) -0.0023(10) -0.0008(11) 0.0067(11)
C74 0.0412(14) 0.0173(11) 0.0315(13) 0.0001(10) 0.0043(11) 0.0020(10)
C75 0.0340(13) 0.0203(11) 0.0295(13) -0.0001(10) 0.0005(10) -0.0014(10)
C76 0.0470(16) 0.0399(16) 0.0312(14) -0.0075(12) -0.0092(12) 0.0148(14)
C77 0.0472(16) 0.0294(14) 0.0338(14) -0.0003(12) 0.0105(12) 0.0028(12)
C78 0.0268(12) 0.0260(12) 0.0197(11) -0.0005(9) -0.0024(9) -0.0004(10)
C79 0.0251(11) 0.0254(12) 0.0258(12) 0.0000(10) 0.0008(9) -0.0025(10)
C80 0.0322(13) 0.0284(13) 0.0249(12) -0.0006(10) 0.0002(10) 0.0045(11)
C81 0.0375(14) 0.0208(12) 0.0310(13) -0.0018(10) -0.0027(11) -0.0011(11)
C82 0.0318(13) 0.0286(13) 0.0268(12) 0.0008(11) -0.0024(10) -0.0032(11)
C83 0.0220(11) 0.0291(13) 0.0247(12) -0.0001(10) -0.0013(9) 0.0003(10)
C84 0.0388(15) 0.0271(14) 0.0468(17) 0.0045(12) 0.0043(13) 0.0070(12)
C85 0.0369(14) 0.0314(14) 0.0418(16) 0.0018(12) -0.0019(12) -0.0056(12)
C86 0.0218(11) 0.0243(12) 0.0259(12) 0.0016(10) 0.0045(9) 0.0007(9)
C87 0.0306(12) 0.0286(13) 0.0266(12) -0.0029(10) 0.0004(10) 0.0053(11)
C88 0.0366(14) 0.0346(15) 0.0320(14) -0.0027(12) 0.0033(11) 0.0117(12)
C89 0.0255(12) 0.0421(16) 0.0339(14) 0.0006(12) -0.0021(10) 0.0088(11)
C90 0.0263(12) 0.0323(13) 0.0276(13) -0.0009(11) 0.0040(10) -0.0001(11)
C91 0.0267(12) 0.0244(12) 0.0279(12) -0.0013(10) 0.0065(9) 0.0016(10)
C92 0.056(2) 0.064(2) 0.0421(18) -0.0136(17) -0.0080(15) 0.0381(19)
C93 0.0282(13) 0.0397(15) 0.0332(14) -0.0041(12) -0.0019(10) 0.0054(12)

loop_
_atom_type_symbol
_atom_type_description
_atom_type_scat_dispersion_real
_atom_type_scat_dispersion_imag
_atom_type_scat_source
C C 0.0181 0.0091 'International Tables Vol C Tables 4.2.6.8 and 6.1.1.4'
H H 0.0000 0.0000 'International Tables Vol C Tables 4.2.6.8 and 6.1.1.4'
B B 0.0090 0.0039 'International Tables Vol C Tables 4.2.6.8 and 6.1.1.4'
N N 0.0311 0.0180 'International Tables Vol C Tables 4.2.6.8 and 6.1.1.4'
O O 0.0492 0.0322 'International Tables Vol C Tables 4.2.6.8 and 6.1.1.4'
F F 0.0727 0.0534 'International Tables Vol C Tables 4.2.6.8 and 6.1.1.4'

loop_
_geom_angle_atom_site_label_1
_geom_angle_atom_site_label_2
_geom_angle_atom_site_label_3
_geom_angle
_geom_angle_site_symmetry_1
_geom_angle_site_symmetry_3
_geom_angle_publ_flag
C17 O1 C16 110.2(2) . . ?
C19 O2 C18 111.3(2) . . ?
C20 O3 C21 113.0(2) . . ?
C8 N1 C7 109.9(3) . . ?
C8 N1 C9 109.8(2) . . ?
C7 N1 C9 109.4(2) . . ?
C28 N2 C29 109.8(2) . . ?
C28 N2 C30 109.0(2) . . ?
C29 N2 C30 110.4(2) . . ?
C6 C1 C2 121.5(3) . . ?
C3 C2 C1 118.4(3) . . ?
C3 C2 C30 120.3(3) . . ?
C1 C2 C30 121.2(2) . . ?
C4 C3 C2 120.5(3) . . ?
C3 C4 C5 120.3(3) . . ?
C6 C5 C4 120.1(3) . . ?
C5 C6 C1 119.1(3) . . ?
C5 C6 C7 119.2(3) . . ?
C1 C6 C7 121.5(2) . . ?
N1 C7 C6 114.2(2) . . ?
N1 C9 C10 111.9(2) . . ?
C11 C10 C15 118.6(3) . . ?
C11 C10 C9 119.4(3) . . ?
C15 C10 C9 122.0(3) . . ?
C12 C11 C10 121.0(3) . . ?
C13 C12 C11 120.6(3) . . ?
C12 C13 C14 119.0(3) . . ?
C12 C13 C16 120.4(3) . . ?
C14 C13 C16 120.6(3) . . ?
C13 C14 C15 120.6(3) . . ?
C10 C15 C14 120.2(3) . . ?
O1 C16 C13 110.6(2) . . ?
O1 C17 C18 111.1(2) . . ?
O2 C18 C17 111.0(3) . . ?
O2 C19 C20 110.0(2) . . ?
O3 C20 C19 109.0(2) . . ?
O3 C21 C22 109.2(2) . . ?
C27 C22 C23 118.0(3) . . ?
C27 C22 C21 121.7(3) . . ?
C23 C22 C21 120.3(3) . . ?
C24 C23 C22 120.9(3) . . ?
C23 C24 C25 121.2(3) . . ?
C24 C25 C26 118.2(3) . . ?
C24 C25 C28 119.4(3) . . ?
C26 C25 C28 122.4(3) . . ?
C27 C26 C25 120.7(3) . . ?
C22 C27 C26 120.9(3) . . ?
N2 C28 C25 113.9(2) . . ?
N2 C30 C2 114.6(2) . . ?
C31 N3 C32 108.7(2) . . ?
C31 N3 C48 123.4(2) . . ?
C32 N3 C48 127.6(2) . . ?
C31 N4 C33 108.5(2) . . ?
C31 N4 C34 124.9(2) . . ?
C33 N4 C34 126.4(2) . . ?
N4 C31 N3 108.4(2) . . ?
C33 C32 N3 107.5(2) . . ?
C32 C33 N4 106.9(2) . . ?
C39 C34 C35 122.3(2) . . ?
C39 C34 N4 119.5(2) . . ?
C35 C34 N4 118.2(2) . . ?
C34 C35 C36 119.3(2) . . ?
C35 C36 C37 118.5(2) . . ?
C35 C36 C40 121.7(2) . . ?
C37 C36 C40 119.9(2) . . ?
C38 C37 C36 122.2(2) . . ?
C37 C38 C39 118.7(2) . . ?
C37 C38 C44 122.3(2) . . ?
C39 C38 C44 119.0(2) . . ?
C34 C39 C38 119.0(2) . . ?
C41 C40 C36 111.8(2) . . ?
C41 C40 C43 108.8(3) . . ?
C36 C40 C43 109.0(2) . . ?
C41 C40 C42 108.9(3) . . ?
C36 C40 C42 109.9(2) . . ?
C43 C40 C42 108.3(3) . . ?
C45 C44 C47 108.9(3) . . ?
C45 C44 C38 109.6(2) . . ?
C47 C44 C38 109.1(3) . . ?
C45 C44 C46 108.1(3) . . ?
C47 C44 C46 108.6(3) . . ?
C38 C44 C46 112.5(2) . . ?
C53 C48 C49 122.9(2) . . ?
C53 C48 N3 117.7(2) . . ?
C49 C48 N3 119.3(2) . . ?
C48 C49 C50 119.0(3) . . ?
C49 C50 C51 118.0(3) . . ?
C49 C50 C54 122.2(3) . . ?
C51 C50 C54 119.8(3) . . ?
C52 C51 C50 123.0(3) . . ?
C51 C52 C53 118.1(3) . . ?
C51 C52 C58 120.0(3) . . ?
C53 C52 C58 121.8(3) . . ?
C48 C53 C52 119.0(3) . . ?
C55 C54 C56 109.0(3) . . ?
C55 C54 C57 107.7(3) . . ?
C56 C54 C57 109.0(3) . . ?
C55 C54 C50 111.7(2) . . ?
C56 C54 C50 108.9(3) . . ?
C57 C54 C50 110.5(3) . . ?
C60 C58 C61 110.1(4) . . ?
C60 C58 C52 109.7(4) . . ?
C61 C58 C52 112.6(3) . . ?
C60 C58 C59 108.1(4) . . ?
C61 C58 C59 107.4(4) . . ?
C52 C58 C59 108.8(3) . . ?
C62 B1 C78 115.0(2) . . ?
C62 B1 C86 103.32(19) . . ?
C78 B1 C86 110.7(2) . . ?
C62 B1 C70 112.2(2) . . ?
C78 B1 C70 103.18(19) . . ?
C86 B1 C70 112.7(2) . . ?
C63 C62 C67 115.7(2) . . ?
C63 C62 B1 122.6(2) . . ?
C67 C62 B1 121.1(2) . . ?
C64 C63 C62 122.1(2) . . ?
C65 C64 C63 121.0(3) . . ?
C65 C64 C68 120.0(2) . . ?
C63 C64 C68 119.0(2) . . ?
C66 C65 C64 117.9(2) . . ?
C65 C66 C67 121.0(2) . . ?
C65 C66 C69 119.4(3) . . ?
C67 C66 C69 119.5(3) . . ?
C66 C67 C62 122.2(2) . . ?
F3 C68 F2 107.5(2) . . ?
F3 C68 F1 106.1(2) . . ?
F2 C68 F1 106.1(2) . . ?
F3 C68 C64 112.4(2) . . ?
F2 C68 C64 113.0(2) . . ?
F1 C68 C64 111.4(2) . . ?
F6 C69 F5 106.6(3) . . ?
F6 C69 F4 106.2(3) . . ?
F5 C69 F4 105.7(3) . . ?
F6 C69 C66 112.4(3) . . ?
F5 C69 C66 112.6(3) . . ?
F4 C69 C66 112.8(3) . . ?
C75 C70 C71 115.5(2) . . ?
C75 C70 B1 123.5(2) . . ?
C71 C70 B1 120.6(2) . . ?
C72 C71 C70 122.1(3) . . ?
C73 C72 C71 121.2(3) . . ?
C73 C72 C76 119.9(3) . . ?
C71 C72 C76 118.8(3) . . ?
C72 C73 C74 118.1(2) . . ?
C75 C74 C73 120.3(3) . . ?
C75 C74 C77 119.1(3) . . ?
C73 C74 C77 120.7(3) . . ?
C74 C75 C70 122.7(2) . . ?
F7 C76 F9 107.6(3) . . ?
F7 C76 F8 106.0(3) . . ?
F9 C76 F8 105.5(2) . . ?
F7 C76 C72 112.1(2) . . ?
F9 C76 C72 112.9(3) . . ?
F8 C76 C72 112.2(2) . . ?
F12 C77 F10 105.9(3) . . ?
F12 C77 F11 106.9(3) . . ?
F10 C77 F11 105.3(3) . . ?
F12 C77 C74 113.0(2) . . ?
F10 C77 C74 113.2(3) . . ?
F11 C77 C74 112.1(2) . . ?
C79 C78 C83 116.0(2) . . ?
C79 C78 B1 124.3(2) . . ?
C83 C78 B1 119.2(2) . . ?
C78 C79 C80 121.9(2) . . ?
C81 C80 C79 120.7(2) . . ?
C81 C80 C84 119.6(3) . . ?
C79 C80 C84 119.7(3) . . ?
C82 C81 C80 118.6(2) . . ?
C81 C82 C83 120.6(3) . . ?
C81 C82 C85 119.9(3) . . ?
C83 C82 C85 119.4(3) . . ?
C82 C83 C78 122.2(2) . . ?
F15 C84 F13 106.7(3) . . ?
F15 C84 F14 107.1(3) . . ?
F13 C84 F14 104.9(3) . . ?
F15 C84 C80 113.0(3) . . ?
F13 C84 C80 113.0(2) . . ?
F14 C84 C80 111.7(3) . . ?
F16 C85 F18 106.3(3) . . ?
F16 C85 F17 105.8(3) . . ?
F18 C85 F17 106.5(3) . . ?
F16 C85 C82 113.5(3) . . ?
F18 C85 C82 111.2(3) . . ?
F17 C85 C82 113.0(3) . . ?
C87 C86 C91 116.1(2) . . ?
C87 C86 B1 123.2(2) . . ?
C91 C86 B1 120.6(2) . . ?
C86 C87 C88 122.1(2) . . ?
C89 C88 C87 120.6(3) . . ?
C89 C88 C92 121.3(3) . . ?
C87 C88 C92 118.1(3) . . ?
C88 C89 C90 118.1(2) . . ?
C91 C90 C89 121.1(2) . . ?
C91 C90 C93 121.4(2) . . ?
C89 C90 C93 117.5(2) . . ?
C90 C91 C86 121.9(2) . . ?
F19 C92 F21 105.7(3) . . ?
F19 C92 F20 106.9(3) . . ?
F21 C92 F20 105.8(3) . . ?
F19 C92 C88 111.5(3) . . ?
F21 C92 C88 113.3(3) . . ?
F20 C92 C88 113.1(3) . . ?
F24 C93 F22 107.5(3) . . ?
F24 C93 F23 105.6(3) . . ?
F22 C93 F23 105.8(2) . . ?
F24 C93 C90 112.8(2) . . ?
F22 C93 C90 113.1(2) . . ?
F23 C93 C90 111.4(2) . . ?

loop_
_geom_bond_atom_site_label_1
_geom_bond_atom_site_label_2
_geom_bond_distance
_geom_bond_site_symmetry_2
_geom_bond_publ_flag
O1 C17 1.423(4) . ?
O1 C16 1.423(4) . ?
O2 C19 1.420(3) . ?
O2 C18 1.424(4) . ?
O3 C20 1.414(3) . ?
O3 C21 1.423(4) . ?
N1 C8 1.457(4) . ?
N1 C7 1.468(4) . ?
N1 C9 1.481(4) . ?
N2 C28 1.465(4) . ?
N2 C29 1.467(4) . ?
N2 C30 1.468(3) . ?
C1 C6 1.386(4) . ?
C1 C2 1.400(4) . ?
C2 C3 1.392(4) . ?
C2 C30 1.508(4) . ?
C3 C4 1.383(4) . ?
C4 C5 1.392(4) . ?
C5 C6 1.385(4) . ?
C6 C7 1.510(4) . ?
C9 C10 1.507(4) . ?
C10 C11 1.388(4) . ?
C10 C15 1.394(4) . ?
C11 C12 1.387(4) . ?
C12 C13 1.380(5) . ?
C13 C14 1.388(5) . ?
C13 C16 1.505(4) . ?
C14 C15 1.397(5) . ?
C17 C18 1.495(4) . ?
C19 C20 1.504(4) . ?
C21 C22 1.506(4) . ?
C22 C27 1.388(4) . ?
C22 C23 1.400(4) . ?
C23 C24 1.374(4) . ?
C24 C25 1.389(4) . ?
C25 C26 1.393(4) . ?
C25 C28 1.514(4) . ?
C26 C27 1.390(5) . ?
N3 C31 1.332(3) . ?
N3 C32 1.376(4) . ?
N3 C48 1.453(3) . ?
N4 C31 1.330(3) . ?
N4 C33 1.388(3) . ?
N4 C34 1.434(3) . ?
C32 C33 1.341(4) . ?
C34 C39 1.383(4) . ?
C34 C35 1.389(4) . ?
C35 C36 1.393(4) . ?
C36 C37 1.396(4) . ?
C36 C40 1.537(4) . ?
C37 C38 1.394(4) . ?
C38 C39 1.398(4) . ?
C38 C44 1.539(4) . ?
C40 C41 1.528(4) . ?
C40 C43 1.539(4) . ?
C40 C42 1.540(4) . ?
C44 C45 1.526(4) . ?
C44 C47 1.534(5) . ?
C44 C46 1.540(4) . ?
C48 C53 1.378(4) . ?
C48 C49 1.384(4) . ?
C49 C50 1.393(4) . ?
C50 C51 1.396(4) . ?
C50 C54 1.547(4) . ?
C51 C52 1.392(5) . ?
C52 C53 1.395(4) . ?
C52 C58 1.541(4) . ?
C54 C55 1.526(5) . ?
C54 C56 1.536(5) . ?
C54 C57 1.538(4) . ?
C58 C60 1.509(6) . ?
C58 C61 1.521(6) . ?
C58 C59 1.548(7) . ?
B1 C62 1.631(4) . ?
B1 C78 1.637(4) . ?
B1 C86 1.642(3) . ?
B1 C70 1.645(4) . ?
F1 C68 1.346(3) . ?
F2 C68 1.334(3) . ?
F3 C68 1.331(3) . ?
F4 C69 1.333(4) . ?
F5 C69 1.330(4) . ?
F6 C69 1.329(4) . ?
F7 C76 1.325(4) . ?
F8 C76 1.345(4) . ?
F9 C76 1.329(4) . ?
F10 C77 1.328(4) . ?
F11 C77 1.330(4) . ?
F12 C77 1.327(4) . ?
F13 C84 1.324(4) . ?
F14 C84 1.328(4) . ?
F15 C84 1.312(4) . ?
F16 C85 1.325(4) . ?
F17 C85 1.330(4) . ?
F18 C85 1.329(4) . ?
F19 C92 1.325(5) . ?
F20 C92 1.341(4) . ?
F21 C92 1.337(5) . ?
F22 C93 1.330(4) . ?
F23 C93 1.351(4) . ?
F24 C93 1.330(3) . ?
C62 C63 1.398(4) . ?
C62 C67 1.405(4) . ?
C63 C64 1.389(4) . ?
C64 C65 1.388(4) . ?
C64 C68 1.503(4) . ?
C65 C66 1.383(4) . ?
C66 C67 1.384(4) . ?
C66 C69 1.501(4) . ?
C70 C75 1.399(4) . ?
C70 C71 1.404(4) . ?
C71 C72 1.385(4) . ?
C72 C73 1.382(4) . ?
C72 C76 1.503(4) . ?
C73 C74 1.395(4) . ?
C74 C75 1.387(4) . ?
C74 C77 1.496(4) . ?
C78 C79 1.394(4) . ?
C78 C83 1.405(4) . ?
C79 C80 1.402(4) . ?
C80 C81 1.382(4) . ?
C80 C84 1.499(4) . ?
C81 C82 1.380(4) . ?
C82 C83 1.393(4) . ?
C82 C85 1.497(4) . ?
C86 C87 1.396(4) . ?
C86 C91 1.404(4) . ?
C87 C88 1.397(4) . ?
C88 C89 1.385(4) . ?
C88 C92 1.488(4) . ?
C89 C90 1.387(4) . ?
C90 C91 1.384(4) . ?
C90 C93 1.497(4) . ?
